data_4517001
loop_
_publ_author_name
'Nomura, Kotohiro'
'Nagai, Go'
'Izawa, Itsuki'
'Mitsudome, Takato'
'Tamm, Matthias'
'Yamazoe, Seiji'

_publ_section_title
;
 XAS Analysis of Reactions of (Arylimido)vanadium(V) Dichloride Complexes
 Containing Anionic NHC That Contains a Weakly Coordinating
 B(C<sub>6</sub>F<sub>5</sub>)<sub>3</sub> Moiety (WCA-NHC) or Phenoxide
 Ligands with Al Alkyls: A Potential Ethylene Polymerization Catalyst with
 WCA-NHC Ligands.
;
_journal_issue 20
_journal_name_full 'ACS omega'
_journal_page_first 18833
_journal_page_last 18845
_journal_paper_doi 10.1021/acsomega.9b02828
_journal_volume 4
_journal_year 2019
_chemical_formula_moiety 'C53 H44 B Cl2 F15 N3 V'
_chemical_formula_sum 'C53 H44 B Cl2 F15 N3 V'
_chemical_formula_weight 1140.58
_space_group_crystal_system monoclinic
_space_group_IT_number 15
_space_group_name_Hall '-I 2ya'
_space_group_name_H-M_alt 'I 1 2/a 1'
_atom_sites_solution_hydrogens geom
_atom_sites_solution_primary direct
_atom_sites_solution_secondary difmap
_cell_angle_alpha 90.0000
_cell_angle_beta 97.420(2)
_cell_angle_gamma 90.0000
_cell_formula_units_Z 8
_cell_length_a 23.5392(6)
_cell_length_b 16.1604(5)
_cell_length_c 31.5068(8)
_cell_measurement_reflns_used 15110
_cell_measurement_temperature 296
_cell_measurement_theta_max 27.57
_cell_measurement_theta_min 2.57
_cell_volume 11884.9(6)
_computing_cell_refinement 'CrysAlisPro 1.171.38.41 (Rigaku OD, 2015)'
_computing_data_collection 'CrysAlisPro 1.171.38.41 (Rigaku OD, 2015)'
_computing_data_reduction 'CrysAlisPro 1.171.38.41 (Rigaku OD, 2015)'
_computing_molecular_graphics 'CrystalStructure 4.2.5'
_computing_publication_material 'CrystalStructure 4.2.5 (Rigaku, 2017)'
_computing_structure_refinement 'SHELXL Version 2014/7 (Sheldrick, 2008)'
_computing_structure_solution 'SHELXT (Sheldrick, 2014)'
_diffrn_ambient_temperature 296
_diffrn_detector_area_resol_mean 5.811
_diffrn_measured_fraction_theta_full 0.995
_diffrn_measured_fraction_theta_max 0.894
_diffrn_measurement_device_type 'Rigaku XtaLAB P200'
_diffrn_measurement_method \w
_diffrn_radiation_type 'Mo K\a'
_diffrn_radiation_wavelength 0.71073
_diffrn_reflns_av_R_equivalents 0.0771
_diffrn_reflns_Laue_measured_fraction_full 0.995
_diffrn_reflns_Laue_measured_fraction_max 0.894
_diffrn_reflns_limit_h_max 30
_diffrn_reflns_limit_h_min -30
_diffrn_reflns_limit_k_max 16
_diffrn_reflns_limit_k_min -20
_diffrn_reflns_limit_l_max 38
_diffrn_reflns_limit_l_min -37
_diffrn_reflns_number 41429
_diffrn_reflns_point_group_measured_fraction_full 0.995
_diffrn_reflns_point_group_measured_fraction_max 0.894
_diffrn_reflns_theta_full 25.242
_diffrn_reflns_theta_max 27.486
_diffrn_reflns_theta_min 2.521
_diffrn_standards_number 0
_exptl_absorpt_coefficient_mu 0.338
_exptl_absorpt_correction_T_max 0.983
_exptl_absorpt_correction_T_min 0.918
_exptl_absorpt_correction_type multi-scan
_exptl_absorpt_process_details
;
CrysAlisPro 1.171.38.41 (Rigaku Oxford Diffraction, 2015)
Empirical absorption correction using spherical harmonics,
 implemented in SCALE3 ABSPACK scaling algorithm.
;
_exptl_crystal_colour purple
_exptl_crystal_density_diffrn 1.275
_exptl_crystal_density_method 'not measured'
_exptl_crystal_description prism
_exptl_crystal_F_000 4640.00
_exptl_crystal_size_max 0.080
_exptl_crystal_size_mid 0.070
_exptl_crystal_size_min 0.050
_refine_diff_density_max 0.85
_refine_diff_density_min -0.69
_refine_ls_extinction_method none
_refine_ls_goodness_of_fit_ref 1.082
_refine_ls_hydrogen_treatment constr
_refine_ls_number_parameters 676
_refine_ls_number_reflns 12178
_refine_ls_number_restraints 0
_refine_ls_R_factor_all 0.0798
_refine_ls_R_factor_gt 0.0511
_refine_ls_shift/su_max 0.002
_refine_ls_structure_factor_coef Fsqd
_refine_ls_weighting_details 'w = 1/[\s^2^(Fo^2^)+(0.0912P)^2^+1.4835P] where P=(Fo^2^+2Fc^2^)/3'
_refine_ls_weighting_scheme calc
_refine_ls_wR_factor_gt 0.1527
_refine_ls_wR_factor_ref 0.1660
_reflns_Friedel_coverage 0.000
_reflns_number_gt 8122
_reflns_number_total 12178
_reflns_threshold_expression F^2^>2.0\s(F^2^)
_cod_data_source_file ao9b02828_si_002.cif
_cod_data_source_block 5
_cod_database_code 4517001

loop_
_space_group_symop_operation_xyz
'x, y, z'
'-x+1/2, y, -z'
'x+1/2, y+1/2, z+1/2'
'-x+1, y+1/2, -z+1/2'
'-x, -y, -z'
'x-1/2, -y, z'
'-x+1/2, -y+1/2, -z+1/2'
'x, -y+1/2, z+1/2'

loop_
_atom_site_label
_atom_site_type_symbol
_atom_site_fract_x
_atom_site_fract_y
_atom_site_fract_z
_atom_site_U_iso_or_equiv
_atom_site_adp_type
_atom_site_occupancy
_atom_site_site_symmetry_order
_atom_site_calc_flag
_atom_site_refinement_flags_posn
_atom_site_refinement_flags_adp
_atom_site_refinement_flags_occupancy
V1 V 0.40045(2) 0.82742(3) 0.57208(2) 0.02903(15) Uani 1 1 d . . .
Cl1 Cl 0.32637(4) 0.81575(6) 0.52417(3) 0.0367(2) Uani 0.8708 1 d . . P
Cl2 Cl 0.39619(4) 0.92816(5) 0.61641(2) 0.0273(2) Uani 0.8708 1 d . . P
F4 F 0.50931(7) 0.49353(11) 0.75698(5) 0.0308(4) Uani 1 1 d . . .
F5 F 0.53522(7) 0.56387(10) 0.68666(5) 0.0262(4) Uani 1 1 d . . .
F6 F 0.31222(7) 0.53731(10) 0.60633(5) 0.0276(4) Uani 1 1 d . . .
F7 F 0.32867(7) 0.62096(10) 0.71593(5) 0.0293(4) Uani 1 1 d . . .
F8 F 0.62193(7) 0.46755(11) 0.67142(6) 0.0330(4) Uani 1 1 d . . .
F9 F 0.40738(7) 0.33904(10) 0.65197(5) 0.0324(4) Uani 1 1 d . . .
F10 F 0.41385(8) 0.62626(11) 0.85819(5) 0.0342(4) Uani 1 1 d . . .
F11 F 0.37971(7) 0.39928(11) 0.73651(5) 0.0312(4) Uani 1 1 d . . .
F12 F 0.50586(8) 0.54219(11) 0.83557(5) 0.0351(4) Uani 1 1 d . . .
F13 F 0.60304(7) 0.30634(11) 0.64799(6) 0.0353(4) Uani 1 1 d . . .
F14 F 0.49409(7) 0.24542(10) 0.63948(6) 0.0348(4) Uani 1 1 d . . .
F15 F 0.32676(7) 0.66914(11) 0.79574(5) 0.0347(4) Uani 1 1 d . . .
F16 F 0.28197(8) 0.31530(13) 0.73119(6) 0.0485(5) Uani 1 1 d . . .
F17 F 0.21688(8) 0.45014(13) 0.60126(6) 0.0500(6) Uani 1 1 d . . .
F18 F 0.19923(8) 0.33796(14) 0.66331(8) 0.0631(7) Uani 1 1 d . . .
N1 N 0.45533(12) 0.84571(16) 0.54552(7) 0.0334(6) Uani 1 1 d . . .
N2 N 0.43678(9) 0.64314(14) 0.57751(6) 0.0185(5) Uani 1 1 d . . .
N3 N 0.40495(10) 0.68075(14) 0.63620(7) 0.0202(5) Uani 1 1 d . . .
C1 C 0.49571(16) 0.87472(19) 0.52081(10) 0.0374(8) Uani 1 1 d . . .
C2 C 0.48795(18) 0.8564(2) 0.47631(10) 0.0415(9) Uani 1 1 d . . .
C3 C 0.5306(2) 0.8830(2) 0.45268(12) 0.0513(10) Uani 1 1 d . . .
H3 H 0.5276 0.8705 0.4237 0.062 Uiso 1 1 calc R U .
C4 C 0.5774(2) 0.9276(2) 0.47137(12) 0.0531(11) Uani 1 1 d . . .
H4 H 0.6055 0.9442 0.4549 0.064 Uiso 1 1 calc R U .
C5 C 0.58283(19) 0.9479(2) 0.51464(12) 0.0508(10) Uani 1 1 d . . .
H5 H 0.6139 0.9795 0.5265 0.061 Uiso 1 1 calc R U .
C6 C 0.54277(17) 0.9216(2) 0.54033(11) 0.0428(9) Uani 1 1 d . . .
C7 C 0.43581(18) 0.8136(2) 0.45549(10) 0.0469(10) Uani 1 1 d . . .
H7A H 0.4114 0.8000 0.4767 0.056 Uiso 1 1 calc R U .
H7B H 0.4156 0.8493 0.4343 0.056 Uiso 1 1 calc R U .
H7C H 0.4467 0.7638 0.4420 0.056 Uiso 1 1 calc R U .
C8 C 0.55039(18) 0.9406(2) 0.58740(11) 0.0471(9) Uani 1 1 d . . .
H8A H 0.5189 0.9179 0.6001 0.057 Uiso 1 1 calc R U .
H8B H 0.5855 0.9165 0.6007 0.057 Uiso 1 1 calc R U .
H8C H 0.5516 0.9994 0.5915 0.057 Uiso 1 1 calc R U .
C9 C 0.41719(11) 0.71001(17) 0.59739(8) 0.0208(6) Uani 1 1 d . . .
C10 C 0.43643(11) 0.57471(17) 0.60355(8) 0.0194(6) Uani 1 1 d . . .
H10 H 0.4475 0.5218 0.5965 0.023 Uiso 1 1 calc R U .
C11 C 0.41733(11) 0.59603(16) 0.64149(8) 0.0186(6) Uani 1 1 d . . .
C12 C 0.45580(12) 0.63722(17) 0.53516(8) 0.0216(6) Uani 1 1 d . . .
C13 C 0.41628(12) 0.60686(17) 0.50159(9) 0.0243(6) Uani 1 1 d . . .
C14 C 0.43735(14) 0.59348(19) 0.46292(9) 0.0313(7) Uani 1 1 d . . .
H14 H 0.4131 0.5722 0.4399 0.038 Uiso 1 1 calc R U .
C15 C 0.49353(14) 0.61109(19) 0.45798(9) 0.0318(7) Uani 1 1 d . . .
H15 H 0.5063 0.6018 0.4317 0.038 Uiso 1 1 calc R U .
C16 C 0.53099(14) 0.64219(19) 0.49145(9) 0.0309(7) Uani 1 1 d . . .
H16 H 0.5685 0.6545 0.4873 0.037 Uiso 1 1 calc R U .
C17 C 0.51308(13) 0.65530(17) 0.53146(9) 0.0243(6) Uani 1 1 d . . .
C18 C 0.35442(13) 0.58876(19) 0.50596(9) 0.0294(7) Uani 1 1 d . . .
H18 H 0.3450 0.6180 0.5314 0.035 Uiso 1 1 calc R U .
C19 C 0.31399(15) 0.6209(2) 0.46709(10) 0.0415(9) Uani 1 1 d . . .
H19A H 0.2751 0.6085 0.4708 0.050 Uiso 1 1 calc R U .
H19B H 0.3185 0.6797 0.4647 0.050 Uiso 1 1 calc R U .
H19C H 0.3232 0.5945 0.4415 0.050 Uiso 1 1 calc R U .
C20 C 0.34409(14) 0.49622(19) 0.51236(10) 0.0325(7) Uani 1 1 d . . .
H20A H 0.3044 0.4871 0.5150 0.039 Uiso 1 1 calc R U .
H20B H 0.3541 0.4660 0.4882 0.039 Uiso 1 1 calc R U .
H20C H 0.3673 0.4776 0.5379 0.039 Uiso 1 1 calc R U .
C21 C 0.55535(12) 0.68459(18) 0.56937(9) 0.0277(7) Uani 1 1 d . . .
H21 H 0.5350 0.7216 0.5869 0.033 Uiso 1 1 calc R U .
C22 C 0.60709(14) 0.7312(2) 0.55650(12) 0.0398(8) Uani 1 1 d . . .
H22A H 0.6317 0.7477 0.5818 0.048 Uiso 1 1 calc R U .
H22B H 0.6278 0.6958 0.5394 0.048 Uiso 1 1 calc R U .
H22C H 0.5942 0.7794 0.5402 0.048 Uiso 1 1 calc R U .
C23 C 0.57776(13) 0.6105(2) 0.59710(10) 0.0333(7) Uani 1 1 d . . .
H23A H 0.6043 0.6296 0.6208 0.040 Uiso 1 1 calc R U .
H23B H 0.5462 0.5830 0.6076 0.040 Uiso 1 1 calc R U .
H23C H 0.5968 0.5726 0.5802 0.040 Uiso 1 1 calc R U .
C24 C 0.38667(12) 0.73898(17) 0.66753(8) 0.0226(6) Uani 1 1 d . . .
C25 C 0.43015(12) 0.76850(17) 0.69906(8) 0.0239(6) Uani 1 1 d . . .
C26 C 0.41293(14) 0.82502(18) 0.72874(9) 0.0291(7) Uani 1 1 d . . .
H26 H 0.4401 0.8466 0.7499 0.035 Uiso 1 1 calc R U .
C27 C 0.35628(14) 0.8492(2) 0.72716(10) 0.0357(8) Uani 1 1 d . . .
H27 H 0.3455 0.8855 0.7476 0.043 Uiso 1 1 calc R U .
C28 C 0.31635(14) 0.8197(2) 0.69568(10) 0.0351(8) Uani 1 1 d . . .
H28 H 0.2786 0.8374 0.6949 0.042 Uiso 1 1 calc R U .
C29 C 0.32976(13) 0.76373(18) 0.66433(9) 0.0271(7) Uani 1 1 d . . .
C30 C 0.49267(12) 0.74518(18) 0.70022(8) 0.0243(6) Uani 1 1 d . . .
H30 H 0.4945 0.6910 0.6865 0.029 Uiso 1 1 calc R U .
C31 C 0.52356(14) 0.8077(2) 0.67487(9) 0.0326(7) Uani 1 1 d . . .
H31A H 0.5631 0.7921 0.6759 0.039 Uiso 1 1 calc R U .
H31B H 0.5059 0.8085 0.6456 0.039 Uiso 1 1 calc R U .
H31C H 0.5211 0.8618 0.6871 0.039 Uiso 1 1 calc R U .
C32 C 0.52448(14) 0.7388(2) 0.74583(9) 0.0347(8) Uani 1 1 d . . .
H32A H 0.5637 0.7239 0.7446 0.042 Uiso 1 1 calc R U .
H32B H 0.5230 0.7912 0.7600 0.042 Uiso 1 1 calc R U .
H32C H 0.5066 0.6973 0.7614 0.042 Uiso 1 1 calc R U .
C33 C 0.28185(13) 0.7360(2) 0.62980(9) 0.0311(7) Uani 1 1 d . . .
H33 H 0.2991 0.7071 0.6073 0.037 Uiso 1 1 calc R U .
C34 C 0.24008(13) 0.6769(2) 0.64795(10) 0.0333(7) Uani 1 1 d . . .
H34A H 0.2106 0.6607 0.6256 0.040 Uiso 1 1 calc R U .
H34B H 0.2604 0.6287 0.6594 0.040 Uiso 1 1 calc R U .
H34C H 0.2231 0.7043 0.6702 0.040 Uiso 1 1 calc R U .
C35 C 0.24793(15) 0.8112(2) 0.60973(10) 0.0400(8) Uani 1 1 d . . .
H35A H 0.2181 0.7925 0.5882 0.048 Uiso 1 1 calc R U .
H35B H 0.2313 0.8406 0.6316 0.048 Uiso 1 1 calc R U .
H35C H 0.2733 0.8473 0.5970 0.048 Uiso 1 1 calc R U .
C36 C 0.42090(12) 0.55981(16) 0.72959(8) 0.0205(6) Uani 1 1 d . . .
C37 C 0.46350(12) 0.54005(17) 0.76307(9) 0.0233(6) Uani 1 1 d . . .
C38 C 0.46184(13) 0.56302(18) 0.80540(8) 0.0247(6) Uani 1 1 d . . .
C39 C 0.41654(13) 0.60629(18) 0.81675(8) 0.0264(7) Uani 1 1 d . . .
C40 C 0.37296(12) 0.62775(18) 0.78565(9) 0.0262(7) Uani 1 1 d . . .
C41 C 0.37576(12) 0.60286(18) 0.74375(9) 0.0236(6) Uani 1 1 d . . .
C42 C 0.46564(11) 0.45845(17) 0.67135(8) 0.0200(6) Uani 1 1 d . . .
C43 C 0.52267(12) 0.48535(17) 0.67476(8) 0.0202(6) Uani 1 1 d . . .
C44 C 0.56853(12) 0.43649(18) 0.66730(9) 0.0239(6) Uani 1 1 d . . .
C45 C 0.55951(12) 0.35487(19) 0.65546(9) 0.0265(7) Uani 1 1 d . . .
C46 C 0.50422(13) 0.32443(17) 0.65129(9) 0.0251(6) Uani 1 1 d . . .
C47 C 0.45942(12) 0.37612(18) 0.65864(8) 0.0235(6) Uani 1 1 d . . .
C48 C 0.35144(12) 0.47560(17) 0.67303(8) 0.0217(6) Uani 1 1 d . . .
C49 C 0.33910(12) 0.41727(18) 0.70301(9) 0.0260(7) Uani 1 1 d . . .
C50 C 0.28917(13) 0.3718(2) 0.70081(10) 0.0348(8) Uani 1 1 d . . .
C51 C 0.24783(13) 0.3826(2) 0.66659(11) 0.0397(8) Uani 1 1 d . . .
C52 C 0.25702(13) 0.4389(2) 0.63543(10) 0.0356(8) Uani 1 1 d . . .
C53 C 0.30711(12) 0.48364(18) 0.63866(9) 0.0257(6) Uani 1 1 d . . .
B1 B 0.41353(14) 0.52492(19) 0.67943(10) 0.0211(7) Uani 1 1 d . . .

loop_
_atom_site_aniso_label
_atom_site_aniso_U_11
_atom_site_aniso_U_22
_atom_site_aniso_U_33
_atom_site_aniso_U_23
_atom_site_aniso_U_13
_atom_site_aniso_U_12
V1 0.0399(3) 0.0286(3) 0.0187(3) 0.0009(2) 0.0043(2) 0.0096(2)
Cl1 0.0382(5) 0.0519(6) 0.0176(4) -0.0016(4) -0.0053(4) 0.0178(4)
Cl2 0.0398(5) 0.0238(4) 0.0198(4) -0.0013(3) 0.0094(4) 0.0031(4)
F4 0.0301(9) 0.0425(10) 0.0192(8) 0.0000(7) 0.0009(7) 0.0125(8)
F5 0.0227(8) 0.0287(9) 0.0273(9) -0.0006(7) 0.0035(7) 0.0011(7)
F6 0.0224(8) 0.0378(9) 0.0222(8) 0.0055(7) 0.0009(7) -0.0002(7)
F7 0.0229(9) 0.0416(10) 0.0237(9) -0.0009(7) 0.0043(7) 0.0047(8)
F8 0.0194(9) 0.0371(10) 0.0434(10) 0.0056(8) 0.0073(8) 0.0034(8)
F9 0.0243(9) 0.0321(9) 0.0414(10) -0.0079(8) 0.0067(8) -0.0016(8)
F10 0.0514(11) 0.0374(10) 0.0162(8) -0.0026(7) 0.0130(8) -0.0038(9)
F11 0.0285(9) 0.0393(10) 0.0250(9) 0.0094(7) 0.0010(7) -0.0002(8)
F12 0.0405(10) 0.0452(10) 0.0178(8) 0.0031(8) -0.0028(8) 0.0045(9)
F13 0.0276(9) 0.0373(10) 0.0432(10) -0.0021(8) 0.0126(8) 0.0105(8)
F14 0.0349(10) 0.0288(9) 0.0420(10) -0.0091(8) 0.0094(8) 0.0028(8)
F15 0.0361(10) 0.0416(10) 0.0299(9) -0.0058(8) 0.0171(8) 0.0080(8)
F16 0.0375(11) 0.0566(13) 0.0518(12) 0.0262(10) 0.0069(9) -0.0120(10)
F17 0.0285(10) 0.0641(13) 0.0521(12) 0.0185(10) -0.0153(9) -0.0131(10)
F18 0.0302(11) 0.0761(16) 0.0788(16) 0.0340(13) -0.0095(11) -0.0260(11)
N1 0.0530(18) 0.0293(14) 0.0201(13) 0.0044(11) 0.0130(12) 0.0077(13)
N2 0.0198(12) 0.0274(12) 0.0085(10) 0.0003(9) 0.0030(9) 0.0018(10)
N3 0.0187(12) 0.0273(12) 0.0143(11) -0.0015(9) 0.0019(9) 0.0038(10)
C1 0.062(2) 0.0268(16) 0.0273(17) 0.0023(14) 0.0189(16) 0.0114(17)
C2 0.076(3) 0.0287(16) 0.0229(16) 0.0078(14) 0.0197(17) 0.0166(18)
C3 0.093(3) 0.0300(19) 0.036(2) 0.0087(16) 0.026(2) 0.014(2)
C4 0.094(3) 0.0322(18) 0.042(2) 0.0113(17) 0.042(2) 0.014(2)
C5 0.078(3) 0.0293(18) 0.051(2) 0.0018(16) 0.030(2) -0.0034(19)
C6 0.072(3) 0.0246(16) 0.0365(19) 0.0066(14) 0.0230(18) 0.0074(17)
C7 0.079(3) 0.042(2) 0.0214(16) 0.0016(15) 0.0121(17) 0.016(2)
C8 0.064(2) 0.042(2) 0.040(2) -0.0040(16) 0.0236(18) -0.0071(19)
C9 0.0195(14) 0.0278(15) 0.0149(13) -0.0007(11) 0.0014(11) 0.0030(12)
C10 0.0178(14) 0.0228(14) 0.0176(13) -0.0018(11) 0.0025(11) 0.0014(12)
C11 0.0133(13) 0.0231(14) 0.0190(14) -0.0012(11) 0.0006(11) -0.0025(11)
C12 0.0309(16) 0.0231(14) 0.0114(13) -0.0026(11) 0.0053(12) 0.0080(13)
C13 0.0288(16) 0.0243(14) 0.0194(14) -0.0001(12) 0.0017(12) 0.0050(13)
C14 0.0428(19) 0.0346(17) 0.0150(14) -0.0016(12) -0.0020(13) 0.0107(15)
C15 0.045(2) 0.0369(17) 0.0163(15) 0.0017(13) 0.0130(14) 0.0127(15)
C16 0.0367(18) 0.0314(16) 0.0275(17) 0.0058(13) 0.0154(14) 0.0070(14)
C17 0.0300(16) 0.0221(14) 0.0216(15) 0.0049(12) 0.0071(12) 0.0065(13)
C18 0.0287(16) 0.0367(17) 0.0207(15) -0.0040(13) -0.0052(13) 0.0026(14)
C19 0.042(2) 0.048(2) 0.0302(18) 0.0023(16) -0.0089(15) 0.0050(17)
C20 0.0336(17) 0.0376(17) 0.0258(16) -0.0063(13) 0.0017(14) 0.0015(15)
C21 0.0226(15) 0.0330(16) 0.0287(16) -0.0046(13) 0.0077(13) 0.0008(13)
C22 0.0335(18) 0.0349(18) 0.052(2) 0.0059(16) 0.0107(16) -0.0039(15)
C23 0.0224(15) 0.050(2) 0.0270(16) 0.0036(14) 0.0023(13) -0.0072(15)
C24 0.0274(15) 0.0250(14) 0.0168(13) -0.0025(11) 0.0079(12) 0.0034(13)
C25 0.0295(16) 0.0252(15) 0.0181(14) -0.0010(12) 0.0075(12) -0.0014(13)
C26 0.0362(18) 0.0316(16) 0.0203(15) -0.0071(12) 0.0060(13) -0.0036(14)
C27 0.0400(19) 0.0416(18) 0.0273(16) -0.0123(14) 0.0110(15) 0.0002(16)
C28 0.0302(17) 0.0395(18) 0.0370(18) -0.0117(15) 0.0100(15) 0.0072(15)
C29 0.0277(16) 0.0308(16) 0.0238(15) -0.0024(13) 0.0077(12) 0.0038(13)
C30 0.0276(15) 0.0260(15) 0.0194(14) -0.0040(12) 0.0029(12) 0.0000(13)
C31 0.0297(16) 0.0440(19) 0.0248(16) 0.0004(14) 0.0061(13) -0.0038(15)
C32 0.0340(17) 0.0393(18) 0.0292(16) 0.0025(14) -0.0019(14) -0.0082(15)
C33 0.0263(16) 0.0443(19) 0.0231(15) -0.0037(14) 0.0049(13) 0.0107(15)
C34 0.0241(16) 0.0443(19) 0.0306(17) -0.0091(14) 0.0000(13) 0.0039(14)
C35 0.0372(19) 0.052(2) 0.0303(17) -0.0056(15) 0.0041(15) 0.0147(17)
C36 0.0224(14) 0.0232(14) 0.0170(13) 0.0008(11) 0.0069(11) 0.0000(12)
C37 0.0234(15) 0.0242(14) 0.0230(15) -0.0001(12) 0.0050(12) 0.0019(13)
C38 0.0296(16) 0.0283(15) 0.0159(14) 0.0032(12) 0.0015(12) -0.0017(13)
C39 0.0387(18) 0.0290(15) 0.0130(14) -0.0046(12) 0.0092(13) -0.0035(14)
C40 0.0268(16) 0.0319(16) 0.0223(15) -0.0032(13) 0.0129(13) 0.0018(13)
C41 0.0229(15) 0.0281(15) 0.0204(14) 0.0024(12) 0.0048(12) 0.0020(13)
C42 0.0200(14) 0.0279(14) 0.0125(13) 0.0037(11) 0.0036(11) 0.0045(12)
C43 0.0224(14) 0.0233(14) 0.0151(13) 0.0021(11) 0.0033(11) 0.0036(12)
C44 0.0195(15) 0.0324(16) 0.0202(14) 0.0043(12) 0.0040(12) -0.0002(13)
C45 0.0257(16) 0.0370(17) 0.0183(14) 0.0044(13) 0.0089(12) 0.0109(14)
C46 0.0298(16) 0.0244(15) 0.0214(14) -0.0016(12) 0.0049(12) 0.0020(13)
C47 0.0203(14) 0.0345(16) 0.0161(14) -0.0003(12) 0.0036(11) -0.0005(13)
C48 0.0211(14) 0.0259(15) 0.0188(14) -0.0021(12) 0.0055(11) 0.0047(12)
C49 0.0224(15) 0.0314(16) 0.0244(15) 0.0049(13) 0.0035(12) 0.0018(13)
C50 0.0284(17) 0.0403(18) 0.0362(18) 0.0126(15) 0.0067(14) -0.0018(15)
C51 0.0191(16) 0.047(2) 0.053(2) 0.0102(17) 0.0042(15) -0.0092(15)
C52 0.0208(16) 0.050(2) 0.0340(18) 0.0093(15) -0.0043(14) -0.0003(15)
C53 0.0228(15) 0.0325(16) 0.0225(15) 0.0040(13) 0.0055(12) 0.0017(13)
B1 0.0224(16) 0.0246(16) 0.0169(16) -0.0007(13) 0.0045(13) 0.0002(14)

loop_
_atom_type_symbol
_atom_type_description
_atom_type_scat_dispersion_real
_atom_type_scat_dispersion_imag
_atom_type_scat_source
C C 0.0033 0.0016
;
International Tables for Crystallography
(Vol. C, Tables 4.2.6.8 and 6.1.1.4)
;
H H 0.0000 0.0000
;
International Tables for Crystallography
(Vol. C, Table 6.1.1.4)
;
B B 0.0013 0.0007
;
International Tables for Crystallography
(Vol. C, Tables 4.2.6.8 and 6.1.1.4)
;
Cl Cl 0.1484 0.1585
;
International Tables for Crystallography
(Vol. C, Tables 4.2.6.8 and 6.1.1.4)
;
F F 0.0171 0.0103
;
International Tables for Crystallography
(Vol. C, Tables 4.2.6.8 and 6.1.1.4)
;
N N 0.0061 0.0033
;
International Tables for Crystallography
(Vol. C, Tables 4.2.6.8 and 6.1.1.4)
;
V V 0.3005 0.5294
;
International Tables for Crystallography
(Vol. C, Tables 4.2.6.8 and 6.1.1.4)
;

loop_
_geom_angle_atom_site_label_1
_geom_angle_atom_site_label_2
_geom_angle_atom_site_label_3
_geom_angle
N1 V1 C9 103.63(12)
N1 V1 Cl2 107.31(10)
C9 V1 Cl2 117.63(8)
N1 V1 Cl1 105.94(9)
C9 V1 Cl1 106.52(8)
Cl2 V1 Cl1 114.68(4)
C1 N1 V1 169.1(2)
C9 N2 C10 109.6(2)
C9 N2 C12 129.3(2)
C10 N2 C12 121.1(2)
C9 N3 C11 112.1(2)
C9 N3 C24 119.4(2)
C11 N3 C24 128.2(2)
N1 C1 C6 119.5(3)
N1 C1 C2 118.3(3)
C6 C1 C2 122.3(3)
C3 C2 C1 117.0(4)
C3 C2 C7 121.3(3)
C1 C2 C7 121.7(3)
C4 C3 C2 121.5(3)
C4 C3 H3 119.2
C2 C3 H3 119.2
C3 C4 C5 120.4(4)
C3 C4 H4 119.8
C5 C4 H4 119.8
C6 C5 C4 121.2(4)
C6 C5 H5 119.4
C4 C5 H5 119.4
C5 C6 C1 117.6(3)
C5 C6 C8 120.7(4)
C1 C6 C8 121.7(3)
C2 C7 H7A 109.5
C2 C7 H7B 109.5
H7A C7 H7B 109.5
C2 C7 H7C 109.5
H7A C7 H7C 109.5
H7B C7 H7C 109.5
C6 C8 H8A 109.5
C6 C8 H8B 109.5
H8A C8 H8B 109.5
C6 C8 H8C 109.5
H8A C8 H8C 109.5
H8B C8 H8C 109.5
N2 C9 N3 105.0(2)
N2 C9 V1 127.48(18)
N3 C9 V1 127.19(19)
C11 C10 N2 110.2(2)
C11 C10 H10 124.9
N2 C10 H10 124.9
C10 C11 N3 103.1(2)
C10 C11 B1 120.3(2)
N3 C11 B1 136.6(2)
C17 C12 C13 124.2(2)
C17 C12 N2 118.3(2)
C13 C12 N2 117.3(2)
C14 C13 C12 116.0(3)
C14 C13 C18 120.5(3)
C12 C13 C18 123.5(3)
C15 C14 C13 121.5(3)
C15 C14 H14 119.3
C13 C14 H14 119.3
C16 C15 C14 121.1(3)
C16 C15 H15 119.5
C14 C15 H15 119.5
C15 C16 C17 120.5(3)
C15 C16 H16 119.7
C17 C16 H16 119.7
C16 C17 C12 116.8(3)
C16 C17 C21 120.7(3)
C12 C17 C21 122.5(2)
C13 C18 C20 111.9(3)
C13 C18 C19 111.5(3)
C20 C18 C19 109.9(3)
C13 C18 H18 107.8
C20 C18 H18 107.8
C19 C18 H18 107.8
C18 C19 H19A 109.5
C18 C19 H19B 109.5
H19A C19 H19B 109.5
C18 C19 H19C 109.5
H19A C19 H19C 109.5
H19B C19 H19C 109.5
C18 C20 H20A 109.5
C18 C20 H20B 109.5
H20A C20 H20B 109.5
C18 C20 H20C 109.5
H20A C20 H20C 109.5
H20B C20 H20C 109.5
C17 C21 C22 113.9(3)
C17 C21 C23 110.2(2)
C22 C21 C23 108.0(2)
C17 C21 H21 108.2
C22 C21 H21 108.2
C23 C21 H21 108.2
C21 C22 H22A 109.5
C21 C22 H22B 109.5
H22A C22 H22B 109.5
C21 C22 H22C 109.5
H22A C22 H22C 109.5
H22B C22 H22C 109.5
C21 C23 H23A 109.5
C21 C23 H23B 109.5
H23A C23 H23B 109.5
C21 C23 H23C 109.5
H23A C23 H23C 109.5
H23B C23 H23C 109.5
C29 C24 C25 123.9(3)
C29 C24 N3 120.0(2)
C25 C24 N3 116.1(2)
C26 C25 C24 116.2(3)
C26 C25 C30 120.6(2)
C24 C25 C30 123.1(2)
C27 C26 C25 121.3(3)
C27 C26 H26 119.4
C25 C26 H26 119.4
C28 C27 C26 119.9(3)
C28 C27 H27 120.0
C26 C27 H27 120.0
C27 C28 C29 122.7(3)
C27 C28 H28 118.6
C29 C28 H28 118.6
C24 C29 C28 115.9(3)
C24 C29 C33 125.7(3)
C28 C29 C33 118.5(3)
C25 C30 C31 110.4(2)
C25 C30 C32 113.2(2)
C31 C30 C32 109.0(2)
C25 C30 H30 108.0
C31 C30 H30 108.0
C32 C30 H30 108.0
C30 C31 H31A 109.5
C30 C31 H31B 109.5
H31A C31 H31B 109.5
C30 C31 H31C 109.5
H31A C31 H31C 109.5
H31B C31 H31C 109.5
C30 C32 H32A 109.5
C30 C32 H32B 109.5
H32A C32 H32B 109.5
C30 C32 H32C 109.5
H32A C32 H32C 109.5
H32B C32 H32C 109.5
C29 C33 C34 111.5(2)
C29 C33 C35 110.8(3)
C34 C33 C35 108.7(3)
C29 C33 H33 108.6
C34 C33 H33 108.6
C35 C33 H33 108.6
C33 C34 H34A 109.5
C33 C34 H34B 109.5
H34A C34 H34B 109.5
C33 C34 H34C 109.5
H34A C34 H34C 109.5
H34B C34 H34C 109.5
C33 C35 H35A 109.5
C33 C35 H35B 109.5
H35A C35 H35B 109.5
C33 C35 H35C 109.5
H35A C35 H35C 109.5
H35B C35 H35C 109.5
C41 C36 C37 112.1(2)
C41 C36 B1 118.9(2)
C37 C36 B1 128.1(2)
F4 C37 C38 114.0(2)
F4 C37 C36 122.0(2)
C38 C37 C36 123.9(3)
F12 C38 C39 119.8(2)
F12 C38 C37 119.6(3)
C39 C38 C37 120.6(3)
F10 C39 C38 120.8(3)
F10 C39 C40 120.4(3)
C38 C39 C40 118.8(2)
F15 C40 C39 120.6(2)
F15 C40 C41 120.4(2)
C39 C40 C41 118.9(3)
F7 C41 C40 114.7(2)
F7 C41 C36 119.8(2)
C40 C41 C36 125.5(3)
C47 C42 C43 112.5(2)
C47 C42 B1 127.2(2)
C43 C42 B1 120.2(2)
F5 C43 C44 116.0(2)
F5 C43 C42 119.2(2)
C44 C43 C42 124.8(3)
F8 C44 C45 119.5(3)
F8 C44 C43 120.8(3)
C45 C44 C43 119.7(3)
F13 C45 C44 121.0(3)
F13 C45 C46 120.6(3)
C44 C45 C46 118.4(3)
F14 C46 C45 119.8(3)
F14 C46 C47 120.5(3)
C45 C46 C47 119.8(3)
F9 C47 C46 113.5(2)
F9 C47 C42 121.8(2)
C46 C47 C42 124.7(3)
C49 C48 C53 112.7(3)
C49 C48 B1 120.2(2)
C53 C48 B1 127.2(2)
F11 C49 C50 115.7(2)
F11 C49 C48 118.9(2)
C50 C49 C48 125.3(3)
F16 C50 C51 120.3(3)
F16 C50 C49 120.6(3)
C51 C50 C49 119.1(3)
F18 C51 C50 120.2(3)
F18 C51 C52 120.7(3)
C50 C51 C52 119.1(3)
F17 C52 C51 120.0(3)
F17 C52 C53 119.5(3)
C51 C52 C53 120.5(3)
F6 C53 C52 116.1(2)
F6 C53 C48 120.5(3)
C52 C53 C48 123.4(3)
C48 B1 C36 105.1(2)
C48 B1 C11 111.9(2)
C36 B1 C11 116.0(2)
C48 B1 C42 109.0(2)
C36 B1 C42 111.9(2)
C11 B1 C42 103.0(2)

loop_
_geom_bond_atom_site_label_1
_geom_bond_atom_site_label_2
_geom_bond_distance
V1 N1 1.654(3)
V1 C9 2.076(3)
V1 Cl2 2.1557(9)
V1 Cl1 2.1620(10)
F4 C37 1.348(3)
F5 C43 1.345(3)
F6 C53 1.355(3)
F7 C41 1.353(3)
F8 C44 1.344(3)
F9 C47 1.356(3)
F10 C39 1.354(3)
F11 C49 1.361(3)
F12 C38 1.355(3)
F13 C45 1.335(3)
F14 C46 1.343(3)
F15 C40 1.349(3)
F16 C50 1.349(4)
F17 C52 1.350(3)
F18 C51 1.345(4)
N1 C1 1.386(4)
N2 C9 1.359(3)
N2 C10 1.378(3)
N2 C12 1.464(3)
N3 C9 1.376(3)
N3 C11 1.405(3)
N3 C24 1.468(3)
C1 C6 1.416(5)
C1 C2 1.421(4)
C2 C3 1.393(5)
C2 C7 1.486(6)
C3 C4 1.383(6)
C3 H3 0.9300
C4 C5 1.392(5)
C4 H4 0.9300
C5 C6 1.386(5)
C5 H5 0.9300
C6 C8 1.502(5)
C7 H7A 0.9600
C7 H7B 0.9600
C7 H7C 0.9600
C8 H8A 0.9600
C8 H8B 0.9600
C8 H8C 0.9600
C10 C11 1.374(4)
C10 H10 0.9300
C11 B1 1.669(4)
C12 C17 1.399(4)
C12 C13 1.404(4)
C13 C14 1.390(4)
C13 C18 1.509(4)
C14 C15 1.381(5)
C14 H14 0.9300
C15 C16 1.379(4)
C15 H15 0.9300
C16 C17 1.396(4)
C16 H16 0.9300
C17 C21 1.528(4)
C18 C20 1.533(4)
C18 C19 1.541(4)
C18 H18 0.9800
C19 H19A 0.9600
C19 H19B 0.9600
C19 H19C 0.9600
C20 H20A 0.9600
C20 H20B 0.9600
C20 H20C 0.9600
C21 C22 1.531(4)
C21 C23 1.535(4)
C21 H21 0.9800
C22 H22A 0.9600
C22 H22B 0.9600
C22 H22C 0.9600
C23 H23A 0.9600
C23 H23B 0.9600
C23 H23C 0.9600
C24 C29 1.389(4)
C24 C25 1.414(4)
C25 C26 1.404(4)
C25 C30 1.515(4)
C26 C27 1.384(5)
C26 H26 0.9300
C27 C28 1.361(4)
C27 H27 0.9300
C28 C29 1.405(4)
C28 H28 0.9300
C29 C33 1.530(4)
C30 C31 1.529(4)
C30 C32 1.536(4)
C30 H30 0.9800
C31 H31A 0.9600
C31 H31B 0.9600
C31 H31C 0.9600
C32 H32A 0.9600
C32 H32B 0.9600
C32 H32C 0.9600
C33 C34 1.533(5)
C33 C35 1.544(4)
C33 H33 0.9800
C34 H34A 0.9600
C34 H34B 0.9600
C34 H34C 0.9600
C35 H35A 0.9600
C35 H35B 0.9600
C35 H35C 0.9600
C36 C41 1.391(4)
C36 C37 1.395(4)
C36 B1 1.666(4)
C37 C38 1.390(4)
C38 C39 1.361(4)
C39 C40 1.369(4)
C40 C41 1.390(4)
C42 C47 1.392(4)
C42 C43 1.402(4)
C42 B1 1.675(4)
C43 C44 1.382(4)
C44 C45 1.380(4)
C45 C46 1.382(4)
C46 C47 1.388(4)
C48 C49 1.391(4)
C48 C53 1.410(4)
C48 B1 1.654(4)
C49 C50 1.381(4)
C50 C51 1.367(4)
C51 C52 1.376(5)
C52 C53 1.376(4)

loop_
_geom_torsion_atom_site_label_1
_geom_torsion_atom_site_label_2
_geom_torsion_atom_site_label_3
_geom_torsion_atom_site_label_4
_geom_torsion
C9 V1 N1 C1 175.0(13)
Cl2 V1 N1 C1 -59.9(13)
Cl1 V1 N1 C1 63.1(13)
V1 N1 C1 C6 94.0(13)
V1 N1 C1 C2 -85.6(13)
N1 C1 C2 C3 -177.0(3)
C6 C1 C2 C3 3.4(5)
N1 C1 C2 C7 5.1(5)
C6 C1 C2 C7 -174.5(3)
C1 C2 C3 C4 -2.1(5)
C7 C2 C3 C4 175.8(3)
C2 C3 C4 C5 -0.6(5)
C3 C4 C5 C6 2.2(6)
C4 C5 C6 C1 -1.0(5)
C4 C5 C6 C8 177.2(3)
N1 C1 C6 C5 178.6(3)
C2 C1 C6 C5 -1.8(5)
N1 C1 C6 C8 0.3(5)
C2 C1 C6 C8 179.9(3)
C10 N2 C9 N3 0.1(3)
C12 N2 C9 N3 179.5(2)
C10 N2 C9 V1 -173.58(19)
C12 N2 C9 V1 5.8(4)
C11 N3 C9 N2 0.8(3)
C24 N3 C9 N2 175.4(2)
C11 N3 C9 V1 174.52(18)
C24 N3 C9 V1 -10.9(3)
C9 N2 C10 C11 -1.0(3)
C12 N2 C10 C11 179.6(2)
N2 C10 C11 N3 1.4(3)
N2 C10 C11 B1 -179.1(2)
C9 N3 C11 C10 -1.4(3)
C24 N3 C11 C10 -175.3(2)
C9 N3 C11 B1 179.2(3)
C24 N3 C11 B1 5.3(5)
C9 N2 C12 C17 86.6(3)
C10 N2 C12 C17 -94.0(3)
C9 N2 C12 C13 -98.6(3)
C10 N2 C12 C13 80.7(3)
C17 C12 C13 C14 1.1(4)
N2 C12 C13 C14 -173.3(2)
C17 C12 C13 C18 -179.1(3)
N2 C12 C13 C18 6.5(4)
C12 C13 C14 C15 -1.5(4)
C18 C13 C14 C15 178.8(3)
C13 C14 C15 C16 0.4(5)
C14 C15 C16 C17 1.1(5)
C15 C16 C17 C12 -1.4(4)
C15 C16 C17 C21 176.1(3)
C13 C12 C17 C16 0.3(4)
N2 C12 C17 C16 174.6(2)
C13 C12 C17 C21 -177.2(3)
N2 C12 C17 C21 -2.9(4)
C14 C13 C18 C20 79.5(3)
C12 C13 C18 C20 -100.2(3)
C14 C13 C18 C19 -44.0(4)
C12 C13 C18 C19 136.2(3)
C16 C17 C21 C22 24.5(4)
C12 C17 C21 C22 -158.1(3)
C16 C17 C21 C23 -97.0(3)
C12 C17 C21 C23 80.4(3)
C9 N3 C24 C29 82.5(3)
C11 N3 C24 C29 -103.9(3)
C9 N3 C24 C25 -95.6(3)
C11 N3 C24 C25 77.9(3)
C29 C24 C25 C26 1.1(4)
N3 C24 C25 C26 179.2(2)
C29 C24 C25 C30 -175.8(3)
N3 C24 C25 C30 2.3(4)
C24 C25 C26 C27 0.7(4)
C30 C25 C26 C27 177.7(3)
C25 C26 C27 C28 -1.8(5)
C26 C27 C28 C29 1.0(5)
C25 C24 C29 C28 -1.8(4)
N3 C24 C29 C28 -179.8(3)
C25 C24 C29 C33 177.5(3)
N3 C24 C29 C33 -0.5(4)
C27 C28 C29 C24 0.7(5)
C27 C28 C29 C33 -178.7(3)
C26 C25 C30 C31 -85.6(3)
C24 C25 C30 C31 91.1(3)
C26 C25 C30 C32 37.0(4)
C24 C25 C30 C32 -146.3(3)
C24 C29 C33 C34 108.4(3)
C28 C29 C33 C34 -72.3(4)
C24 C29 C33 C35 -130.4(3)
C28 C29 C33 C35 49.0(4)
C41 C36 C37 F4 175.4(3)
B1 C36 C37 F4 6.8(4)
C41 C36 C37 C38 -1.9(4)
B1 C36 C37 C38 -170.5(3)
F4 C37 C38 F12 3.7(4)
C36 C37 C38 F12 -178.8(3)
F4 C37 C38 C39 -176.4(3)
C36 C37 C38 C39 1.1(5)
F12 C38 C39 F10 -2.4(4)
C37 C38 C39 F10 177.7(3)
F12 C38 C39 C40 179.0(3)
C37 C38 C39 C40 -0.9(4)
F10 C39 C40 F15 0.1(4)
C38 C39 C40 F15 178.6(3)
F10 C39 C40 C41 -176.9(3)
C38 C39 C40 C41 1.6(4)
F15 C40 C41 F7 -2.2(4)
C39 C40 C41 F7 174.8(3)
F15 C40 C41 C36 -179.8(3)
C39 C40 C41 C36 -2.8(5)
C37 C36 C41 F7 -174.6(2)
B1 C36 C41 F7 -4.9(4)
C37 C36 C41 C40 2.8(4)
B1 C36 C41 C40 172.6(3)
C47 C42 C43 F5 179.8(2)
B1 C42 C43 F5 3.3(4)
C47 C42 C43 C44 -1.1(4)
B1 C42 C43 C44 -177.6(2)
F5 C43 C44 F8 -0.8(4)
C42 C43 C44 F8 -179.9(2)
F5 C43 C44 C45 179.2(2)
C42 C43 C44 C45 0.1(4)
F8 C44 C45 F13 -0.1(4)
C43 C44 C45 F13 179.9(2)
F8 C44 C45 C46 -179.8(2)
C43 C44 C45 C46 0.2(4)
F13 C45 C46 F14 -0.2(4)
C44 C45 C46 F14 179.5(2)
F13 C45 C46 C47 -179.1(2)
C44 C45 C46 C47 0.6(4)
F14 C46 C47 F9 -1.1(4)
C45 C46 C47 F9 177.8(2)
F14 C46 C47 C42 179.3(2)
C45 C46 C47 C42 -1.7(4)
C43 C42 C47 F9 -177.6(2)
B1 C42 C47 F9 -1.4(4)
C43 C42 C47 C46 1.9(4)
B1 C42 C47 C46 178.2(3)
C53 C48 C49 F11 175.8(2)
B1 C48 C49 F11 -2.6(4)
C53 C48 C49 C50 -0.8(4)
B1 C48 C49 C50 -179.2(3)
F11 C49 C50 F16 1.8(4)
C48 C49 C50 F16 178.6(3)
F11 C49 C50 C51 -175.9(3)
C48 C49 C50 C51 0.8(5)
F16 C50 C51 F18 1.1(5)
C49 C50 C51 F18 178.8(3)
F16 C50 C51 C52 -178.1(3)
C49 C50 C51 C52 -0.3(5)
F18 C51 C52 F17 0.5(5)
C50 C51 C52 F17 179.6(3)
F18 C51 C52 C53 -179.2(3)
C50 C51 C52 C53 0.0(5)
F17 C52 C53 F6 0.2(4)
C51 C52 C53 F6 179.8(3)
F17 C52 C53 C48 -179.7(3)
C51 C52 C53 C48 0.0(5)
C49 C48 C53 F6 -179.5(2)
B1 C48 C53 F6 -1.1(4)
C49 C48 C53 C52 0.4(4)
B1 C48 C53 C52 178.7(3)
C49 C48 B1 C36 -49.6(3)
C53 C48 B1 C36 132.1(3)
C49 C48 B1 C11 -176.3(2)
C53 C48 B1 C11 5.5(4)
C49 C48 B1 C42 70.5(3)
C53 C48 B1 C42 -107.8(3)
C41 C36 B1 C48 -49.8(3)
C37 C36 B1 C48 118.1(3)
C41 C36 B1 C11 74.3(3)
C37 C36 B1 C11 -117.7(3)
C41 C36 B1 C42 -168.0(2)
C37 C36 B1 C42 0.0(4)
C10 C11 B1 C48 -87.7(3)
N3 C11 B1 C48 91.6(3)
C10 C11 B1 C36 151.7(2)
N3 C11 B1 C36 -29.0(4)
C10 C11 B1 C42 29.2(3)
N3 C11 B1 C42 -151.5(3)
C47 C42 B1 C48 3.8(4)
C43 C42 B1 C48 179.8(2)
C47 C42 B1 C36 119.6(3)
C43 C42 B1 C36 -64.4(3)
C47 C42 B1 C11 -115.2(3)
C43 C42 B1 C11 60.8(3)
